data_2005595
loop_
_publ_author_name
'Ercan, F.'
'Sari, M.'
'Ya\<gbasan, R.'
'Ta\,stekin, M.'
'Aksu, L.'

_publ_section_title
(Diethylamine-<i>N</i>){4-methyl-2-[(2-oxidobenzylidene)amino]phenolato(2--)-<i>O</i>,<i>N</i>,<i>O</i>'}nickel(II)
_journal_issue 11
_journal_name_full 'Acta Crystallographica Section C'
_journal_page_first 2682
_journal_page_last 2684
_journal_paper_doi 10.1107/S010827019600964X
_journal_volume 52
_journal_year 1996
_chemical_formula_iupac '[Ni (C14 H11 N O2) (C4 H11 N)]'
_chemical_formula_moiety 'Ni(C14 H11 O2 N)(C4 H10 N)'
_chemical_formula_sum 'C18 H22 N2 Ni O2'
_chemical_formula_weight 357.10
_chemical_name_systematic
;
N-(2-Hydroxy-5-methylphenyl)salicylaldiminodiethylaminonickel(II)
;
_space_group_IT_number 61
_symmetry_cell_setting orthorhombic
_symmetry_space_group_name_Hall '-P 2ac 2ab'
_symmetry_space_group_name_H-M 'P b c a'
_atom_type_scat_source IntTabIV
_cell_angle_alpha 90.0
_cell_angle_beta 90.0
_cell_angle_gamma 90.0
_cell_formula_units_Z 8
_cell_length_a 9.2943(11)
_cell_length_b 11.6858(10)
_cell_length_c 31.698(2)
_cell_measurement_reflns_used 22
_cell_measurement_temperature 296
_cell_measurement_theta_max 18
_cell_measurement_theta_min 10
_cell_volume 3442.8(5)
_computing_data_collection 'CAD-4 Express (Enraf-Nonius, 1993)'
_computing_data_reduction 'MolEN (Fair, 1990)'
_computing_molecular_graphics 'MolEN version of ORTEPII (Johnson, 1976)'
_computing_publication_material MolEN
_computing_structure_refinement 'LSFM MolEN'
_computing_structure_solution 'SIMPEL MolEN'
_diffrn_measurement_device 'Enraf-Nonius CAD4'
_diffrn_measurement_method '\w/2\q scans'
_diffrn_radiation_type 'Mo K\a'
_diffrn_radiation_wavelength 0.71073
_diffrn_reflns_av_R_equivalents 0.01
_diffrn_reflns_limit_h_max 11
_diffrn_reflns_limit_h_min 0
_diffrn_reflns_limit_k_max 14
_diffrn_reflns_limit_k_min 0
_diffrn_reflns_limit_l_max 39
_diffrn_reflns_limit_l_min 0
_diffrn_reflns_number 3975
_diffrn_reflns_theta_max 26.3
_diffrn_standards_decay_% 1
_diffrn_standards_interval_time 120
_diffrn_standards_number 3
_exptl_absorpt_coefficient_mu 1.14
_exptl_absorpt_correction_T_max 0.87
_exptl_absorpt_correction_T_min 0.78
_exptl_absorpt_correction_type
;
empirical via \y scans (North, Phillips & Mathews, 1968)
;
_exptl_crystal_colour 'dark red'
_exptl_crystal_density_diffrn 1.38
_exptl_crystal_density_meas ?
_exptl_crystal_description prism
_exptl_crystal_size_max 0.48
_exptl_crystal_size_mid 0.32
_exptl_crystal_size_min 0.12
_refine_diff_density_max .50
_refine_diff_density_min -.53
_refine_ls_extinction_method none
_refine_ls_goodness_of_fit_obs 1.41
_refine_ls_number_parameters 208
_refine_ls_number_reflns 1706
_refine_ls_R_factor_obs .065
_refine_ls_shift/esd_max .001
_refine_ls_structure_factor_coef F
_refine_ls_weighting_scheme
;
If F > 75.34, w = (75.34/F)^2^;
if F < 75.34, w = 1.0
;
_refine_ls_wR_factor_obs .085
_reflns_number_observed 1706
_reflns_number_total 3493
_reflns_observed_criterion I>2\s(I)
_cod_data_source_file cf1069.cif
_cod_data_source_block rahmi2
_cod_depositor_comments
;
The following automatic conversions were performed:

'_exptl_crystal_density_meas' value 'not measured' was changed to '?'
- the value is perceived as not measured.

Automatic conversion script
Id: cif_fix_values 3008 2015-01-20 13:52:24Z robertas 
;
_cod_original_cell_volume 3445.2(6)
_cod_database_code 2005595

loop_
_symmetry_equiv_pos_as_xyz
x,y,z
-x,-y,-z
-x+1/2,-y,1/2+z
x+1/2,y,1/2-z
-x,1/2+y,1/2-z
x,1/2-y,1/2+z
x+1/2,1/2-y,-z
-x+1/2,1/2+y,z

loop_
_atom_site_aniso_label
_atom_site_aniso_U_11
_atom_site_aniso_U_22
_atom_site_aniso_U_33
_atom_site_aniso_U_12
_atom_site_aniso_U_13
_atom_site_aniso_U_23
_atom_site_aniso_type_symbol
Ni 0.0394(5) 0.0332(5) 0.0390(5) -0.0007(8) -0.0088(7) 0.0007(7) Ni
O1 0.048(4) 0.026(3) 0.059(4) 0.005(4) -0.019(3) -0.003(4) O
O2 0.055(4) 0.053(4) 0.028(3) -0.001(4) -0.010(3) -0.003(4) O
N1 0.032(4) 0.030(4) 0.052(5) -0.006(4) -0.001(4) 0.001(4) N
N2 0.049(5) 0.041(5) 0.047(5) 0.008(4) -0.017(4) 0.002(4) N
C1 0.035(5) 0.025(5) 0.042(5) -0.001(4) -0.004(4) 0.005(4) C
C2 0.045(5) 0.026(5) 0.077(7) 0.006(5) -0.022(5) 0.006(6) C
C3 0.044(5) 0.037(5) 0.040(5) -0.005(5) -0.013(5) -0.003(5) C
C4 0.034(5) 0.033(5) 0.042(5) 0.001(5) -0.003(5) 0.002(5) C
C5 0.028(5) 0.027(5) 0.051(6) 0.000(4) 0.008(5) -0.001(5) C
C6 0.035(5) 0.029(5) 0.040(5) -0.003(5) -0.003(5) -0.006(5) C
C7 0.064(7) 0.041(5) 0.080(8) 0.014(6) -0.027(7) -0.004(6) C
C8 0.048(5) 0.043(5) 0.030(5) 0.001(5) 0.005(5) -0.001(5) C
C9 0.042(6) 0.051(6) 0.036(5) -0.013(5) 0.006(5) -0.008(5) C
C10 0.071(8) 0.049(6) 0.044(6) -0.010(6) 0.006(6) -0.019(5) C
C11 0.076(8) 0.068(7) 0.070(7) -0.018(8) 0.001(7) -0.033(6) C
C12 0.057(7) 0.088(8) 0.063(7) -0.034(7) 0.010(6) -0.038(7) C
C13 0.039(6) 0.079(8) 0.042(6) -0.016(6) 0.006(5) -0.008(6) C
C14 0.041(6) 0.066(7) 0.046(6) -0.018(6) 0.012(5) -0.018(6) C
C15 0.069(7) 0.048(6) 0.037(5) 0.004(6) -0.022(5) 0.002(5) C
C16 0.080(10) 0.075(9) 0.051(7) -0.001(8) -0.003(7) 0.012(7) C
C17 0.055(7) 0.100(10) 0.046(6) 0.030(7) -0.010(6) 0.011(7) C
C18 0.070(9) 0.120(10) 0.130(10) 0.000(10) 0.038(9) 0.050(10) C

loop_
_atom_site_label
_atom_site_fract_x
_atom_site_fract_y
_atom_site_fract_z
_atom_site_B_iso_or_equiv
_atom_site_thermal_displace_type
_atom_site_type_symbol
Ni 0.51005(14) 0.20874(10) 0.12011(4) 2.94(2) Beq Ni
O1 0.5927(7) 0.2953(6) 0.1620(2) 3.53(12) Beq O
O2 0.4230(8) 0.1313(6) 0.0777(2) 3.6(2) Beq O
N1 0.6382(9) 0.0939(7) 0.1345(3) 3.0(2) Beq N
N2 0.3737(10) 0.3319(7) 0.1089(3) 3.6(2) Beq N
C1 0.6970(10) 0.2380(8) 0.1825(3) 2.7(2) Beq C
C2 0.7729(11) 0.2831(9) 0.2158(4) 3.9(2) Beq C
C3 0.8764(11) 0.2173(9) 0.2363(3) 3.2(2) Beq C
C4 0.9096(11) 0.1073(9) 0.2222(3) 2.9(2) Beq C
C5 0.8358(10) 0.0651(8) 0.1873(3) 2.8(2) Beq C
C6 0.7307(11) 0.1286(8) 0.1684(3) 2.7(2) Beq C
C7 1.0225(13) 0.0362(9) 0.2430(4) 4.9(3) Beq C
C8 0.6382(11) -0.0100(9) 0.1187(3) 3.2(2) Beq C
C9 0.5481(11) -0.0480(10) 0.0858(3) 3.4(2) Beq C
C10 0.5614(14) -0.1641(10) 0.0739(4) 4.3(3) Beq C
C11 0.4778(14) -0.2045(12) 0.0407(4) 5.6(3) Beq C
C12 0.3797(13) -0.1363(11) 0.0220(4) 5.5(3) Beq C
C13 0.3625(12) -0.0221(11) 0.0342(3) 4.2(3) Beq C
C14 0.4453(11) 0.0242(10) 0.0664(4) 4.0(2) Beq C
C15 0.4406(13) 0.4395(10) 0.0968(3) 4.0(3) Beq C
C16 0.5302(15) 0.4241(11) 0.0567(4) 5.5(3) Beq C
C17 0.2764(13) 0.3489(12) 0.1456(4) 5.2(3) Beq C
C18 0.1936(15) 0.2420(14) 0.1563(5) 8.5(5) Beq C
H2 0.755 0.359 0.224 5.0 Biso H
H3 0.925 0.247 0.260 4.2 Biso H
H5 0.858 -0.008 0.176 3.6 Biso H
H10 0.627 -0.213 0.088 5.6 Biso H
H11 0.491 -0.281 0.031 7.2 Biso H
H12 0.321 -0.167 0.000 7.0 Biso H
H13 0.292 0.026 0.020 5.5 Biso H
H71 1.063 0.079 0.266 6.3 Biso H
H72 0.983 -0.032 0.253 6.3 Biso H
H73 1.097 0.022 0.223 6.3 Biso H
H151 0.519 0.472 0.112 3.7 Biso H
H152 0.375 0.500 0.088 5.3 Biso H
H161 0.572 0.496 0.049 7.2 Biso H
H162 0.601 0.369 0.061 7.2 Biso H
H163 0.467 0.400 0.034 7.2 Biso H
H171 0.209 0.406 0.140 7.0 Biso H
H172 0.334 0.370 0.170 7.0 Biso H
H181 0.136 0.256 0.179 11.8 Biso H
H182 0.140 0.219 0.132 11.8 Biso H
H183 0.263 0.183 0.163 11.8 Biso H
H8 0.705 -0.064 0.129 4.2 Biso H
H2' 0.325 0.298 0.085 4.7 Biso H

loop_
_geom_angle_atom_site_label_1
_geom_angle_atom_site_label_2
_geom_angle_atom_site_label_3
_geom_angle
_geom_angle_publ_flag
O1 Ni O2 176.5(3) yes
O1 Ni N1 87.2(3) yes
O1 Ni N2 89.9(3) yes
O2 Ni N1 96.2(4) yes
O2 Ni N2 86.7(4) yes
N1 Ni N2 176.2(4) yes
Ni O1 C1 112.1(6) yes
Ni O2 C14 127.3(7) yes
Ni N1 C6 111.4(6) yes
Ni N1 C8 125.2(7) yes
C6 N1 C8 123.2(8) yes
Ni N2 C15 114.0(7) no
Ni N2 C17 110.4(7) no
Ni N2 H2' 98.2(6) no
C15 N2 C17 110.8(9) no
C15 N2 H2' 110.3(8) no
C17 N2 H2' 112.6(9) no
O1 C1 C2 123.4(9) no
O1 C1 C6 117.7(8) yes
C2 C1 C6 118.9(9) no
C1 C2 C3 120.1(9) no
C1 C2 H2 119.0(10) no
C3 C2 H2 121.0(10) no
C2 C3 C4 120.7(9) no
C2 C3 H3 120.0(10) no
C4 C3 H3 120.0(10) no
C3 C4 C5 118.2(9) no
C3 C4 C7 121.8(9) no
C5 C4 C7 120.0(9) no
C4 C5 C6 120.6(9) no
C4 C5 H5 120.2(9) no
C6 C5 H5 119.0(10) no
N1 C6 C1 111.5(8) yes
N1 C6 C5 127.2(9) no
C1 C6 C5 121.3(9) no
C4 C7 H71 108.0(10) no
C4 C7 H72 110.0(10) no
C4 C7 H73 108.0(10) no
H71 C7 H72 111.0(10) no
H71 C7 H73 108.0(10) no
H72 C7 H73 111.0(10) no
N1 C8 C9 125.3(9) yes
N1 C8 H8 119.0(10) no
C9 C8 H8 116.0(10) no
C8 C9 C10 117.0(10) no
C8 C9 C14 122.3(9) yes
C10 C9 C14 121.0(10) no
C9 C10 C11 119.0(10) no
C9 C10 H10 121.0(10) no
C11 C10 H10 121.0(10) no
C10 C11 C12 121.0(10) no
C10 C11 H11 120.0(10) no
C12 C11 H11 119.0(10) no
C11 C12 C13 121.0(10) no
C11 C12 H12 119.0(10) no
C13 C12 H12 120.0(10) no
C12 C13 C14 121.0(10) no
C12 C13 H13 120.0(10) no
C14 C13 H13 120.0(10) no
O2 C14 C9 123.5(9) yes
O2 C14 C13 119.0(10) no
C9 C14 C13 118.0(10) no
N2 C15 C16 110.5(9) no
N2 C15 H151 123.0(10) no
N2 C15 H152 116.0(10) no
C16 C15 H151 93.0(10) no
C16 C15 H152 101.2(9) no
H151 C15 H152 109.0(10) no
C15 C16 H161 110.0(10) no
C15 C16 H162 110.0(10) no
C15 C16 H163 109.0(10) no
H161 C16 H162 111.0(10) no
H161 C16 H163 108.0(10) no
H162 C16 H163 109.0(10) no
N2 C17 C18 112.0(10) no
N2 C17 H171 110.0(10) no
N2 C17 H172 108.0(10) no
C18 C17 H171 107.0(10) no
C18 C17 H172 109.0(10) no
H171 C17 H172 110.0(10) no
C17 C18 H181 110.0(10) no
C17 C18 H182 109.0(10) no
C17 C18 H183 107.0(10) no
H181 C18 H182 112.0(10) no
H181 C18 H183 110(2) no
H182 C18 H183 109(2) no

loop_
_geom_bond_atom_site_label_1
_geom_bond_atom_site_label_2
_geom_bond_distance
_geom_bond_publ_flag
Ni O1 1.839(7) yes
Ni O2 1.812(7) yes
Ni N1 1.852(8) yes
Ni N2 1.951(9) yes
O1 C1 1.342(15) yes
O2 C14 1.319(14) yes
N1 C6 1.434(13) yes
N1 C8 1.314(13) yes
N2 C15 1.455(14) no
N2 C17 1.486(14) no
N2 H2' 0.967(9) no
C1 C2 1.384(14) no
C1 C6 1.389(13) yes
C2 C3 1.388(14) no
C2 H2 0.939(10) no
C3 C4 1.392(14) no
C3 H3 0.943(9) no
C4 C5 1.386(14) no
C4 C7 1.490(12) no
C5 C6 1.369(13) no
C5 H5 0.949(9) no
C7 H71 0.961(12) no
C7 H72 0.933(11) no
C7 H73 0.953(12) no
C8 C9 1.409(14) yes
C8 H8 0.944(10) no
C9 C10 1.42(2) no
C9 C14 1.42(2) yes
C10 C11 1.39(2) no
C10 H10 0.948(11) no
C11 C12 1.35(2) no
C11 H11 0.953(13) no
C12 C13 1.40(2) no
C12 H12 0.955(12) no
C13 C14 1.39(2) no
C13 H13 0.974(11) no
C15 C16 1.53(2) no
C15 H151 0.953(11) no
C15 H152 0.974(12) no
C16 H161 0.957(13) no
C16 H162 0.931(13) no
C16 H163 0.971(12) no
C17 C18 1.50(2) no
C17 H171 0.932(13) no
C17 H172 0.972(11) no
C18 H181 0.91(2) no
C18 H182 0.96(2) no
C18 H183 0.97(2) no

loop_
_geom_torsion_atom_site_label_1
_geom_torsion_atom_site_label_2
_geom_torsion_atom_site_label_3
_geom_torsion_atom_site_label_4
_geom_torsion
_geom_torsion_publ_flag
O2 Ni O1 C1 -171.(5) no
N1 Ni O1 C1 -1.4(6) no
N2 Ni O1 C1 176.3(7) no
O1 Ni O2 C14 174.(5) no
N1 Ni O2 C14 5.0(9) no
N2 Ni O2 C14 -172.6(9) no
O1 Ni N1 C6 -0.4(7) no
O1 Ni N1 C8 174.2(9) no
O2 Ni N1 C6 179.0(6) no
O2 Ni N1 C8 -6.5(9) no
N2 Ni N1 C6 -40.(6) no
N2 Ni N1 C8 135.(5) no
O1 Ni N2 C15 59.5(7) no
O1 Ni N2 C17 -65.9(7) no
O2 Ni N2 C15 -119.7(7) no
O2 Ni N2 C17 114.9(7) no
N1 Ni N2 C15 99.(5) no
N1 Ni N2 C17 -26.(6) no
Ni O1 C1 C2 -178.6(8) no
Ni O1 C1 C6 2.9(11) no
Ni O2 C14 C9 -2.2(15) no
Ni O2 C14 C13 176.9(8) no
Ni N1 C6 C1 2.0(10) no
Ni N1 C6 C5 179.0(8) no
C8 N1 C6 C1 -172.7(9) no
C8 N1 C6 C5 4.3(16) no
Ni N1 C8 C9 5.3(15) no
C6 N1 C8 C9 179.2(9) no
Ni N2 C15 C16 59.9(10) no
C17 N2 C15 C16 -174.9(9) no
Ni N2 C17 C18 -58.5(11) no
C15 N2 C17 C18 174.3(10) no
O1 C1 C2 C3 177.9(9) no
C6 C1 C2 C3 -3.7(15) no
O1 C1 C6 N1 -3.2(12) no
O1 C1 C6 C5 179.6(9) no
C2 C1 C6 N1 178.3(9) no
C2 C1 C6 C5 1.1(15) no
C1 C2 C3 C4 3.5(15) no
C2 C3 C4 C5 -0.6(15) no
C2 C3 C4 C7 178.3(10) no
C3 C4 C5 C6 -2.1(15) no
C7 C4 C5 C6 179.0(10) no
C4 C5 C6 N1 -174.9(9) no
C4 C5 C6 C1 1.9(15) no
N1 C8 C9 C10 -178.3(10) no
N1 C8 C9 C14 -0.5(17) no
C8 C9 C10 C11 -178.1(11) no
C14 C9 C10 C11 4.1(17) no
C8 C9 C14 O2 -1.2(17) no
C8 C9 C14 C13 179.8(10) no
C10 C9 C14 O2 176.5(10) no
C10 C9 C14 C13 -2.6(16) no
C9 C10 C11 C12 -4.0(18) no
C10 C11 C12 C13 2.3(19) no
C11 C12 C13 C14 -0.7(18) no
C12 C13 C14 O2 -178.3(10) no
C12 C13 C14 C9 0.8(16) no
